data_7206022
loop_
_publ_author_name
'Mastalerz, Michael'
'Estevez Rivera, Hebert Jesus'
'Oppel, Iris M.'
'Dyker, Gerald'

_publ_section_title
;
 Supramolecular single-stranded calix[4]arene helices---towards a
 crystal engineering approach of homochiral assemblies
;
_journal_issue 12
_journal_name_full CrystEngComm
_journal_page_first 3979
_journal_paper_doi 10.1039/c1ce05234a
_journal_volume 13
_journal_year 2011
_chemical_formula_sum 'C56 H66 O9'
_chemical_formula_weight 883.09
_chemical_name_systematic
;
?
;
_space_group_IT_number 169
_symmetry_cell_setting hexagonal
_symmetry_space_group_name_Hall 'P 61'
_symmetry_space_group_name_H-M 'P 61'
_atom_sites_solution_hydrogens geom
_atom_sites_solution_primary direct
_atom_sites_solution_secondary difmap
_audit_creation_method SHELXL-97
_cell_angle_alpha 90.00
_cell_angle_beta 90.00
_cell_angle_gamma 120.00
_cell_formula_units_Z 6
_cell_length_a 17.4504(6)
_cell_length_b 17.4504(6)
_cell_length_c 27.9996(14)
_cell_measurement_reflns_used 44003
_cell_measurement_temperature 120(2)
_cell_measurement_theta_max 72.9388
_cell_measurement_theta_min 2.9200
_cell_volume 7384.0(5)
_computing_cell_refinement
;
CrysAlisPro, Oxford Diffraction Ltd.,
Version 1.171.33.64 (release 22-03-2010 CrysAlis171 .NET)
(compiled Mar 22 2010,13:57:49)
;
_computing_data_collection
;
CrysAlisPro, Oxford Diffraction Ltd.,
Version 1.171.33.64 (release 22-03-2010 CrysAlis171 .NET)
(compiled Mar 22 2010,13:57:49)
;
_computing_data_reduction
;
CrysAlisPro, Oxford Diffraction Ltd.,
Version 1.171.33.64 (release 22-03-2010 CrysAlis171 .NET)
(compiled Mar 22 2010,13:57:49)
;
_computing_molecular_graphics Mercury
_computing_publication_material SHELX-97
_computing_structure_refinement 'SHELXL-97 (Sheldrick, 1997)'
_computing_structure_solution 'SHELXS-97 (Sheldrick, 1990)'
_diffrn_ambient_temperature 120(2)
_diffrn_detector_area_resol_mean 10.3693
_diffrn_measured_fraction_theta_full 0.996
_diffrn_measured_fraction_theta_max 0.996
_diffrn_measurement_device_type 'SuperNova, Dual, Cu at zero, Atlas'
_diffrn_measurement_method '\w scans'
_diffrn_radiation_monochromator mirror
_diffrn_radiation_source 'SuperNova (Cu) X-ray Source'
_diffrn_radiation_type CuK\a
_diffrn_radiation_wavelength 1.54184
_diffrn_reflns_av_R_equivalents 0.0267
_diffrn_reflns_av_sigmaI/netI 0.0162
_diffrn_reflns_limit_h_max 20
_diffrn_reflns_limit_h_min -21
_diffrn_reflns_limit_k_max 17
_diffrn_reflns_limit_k_min -16
_diffrn_reflns_limit_l_max 34
_diffrn_reflns_limit_l_min -34
_diffrn_reflns_number 64357
_diffrn_reflns_theta_full 73.20
_diffrn_reflns_theta_max 73.20
_diffrn_reflns_theta_min 2.92
_exptl_absorpt_coefficient_mu 0.635
_exptl_absorpt_correction_T_max 0.928
_exptl_absorpt_correction_T_min 0.913
_exptl_absorpt_correction_type analytical
_exptl_absorpt_process_details
;
CrysAlisPro, Oxford Diffraction Ltd.,
Version 1.171.33.64 (release 22-03-2010 CrysAlis171 .NET)
(compiled Mar 22 2010,13:57:49)
Analytical numeric absorption correction using a multifaceted crystal
model based on expressions derived by R.C. Clark & J.S. Reid.
(Clark, R. C. & Reid, J. S. (1995). Acta Cryst. A51, 887-897)
;
_exptl_crystal_colour colourless
_exptl_crystal_density_diffrn 1.192
_exptl_crystal_density_method 'not measured'
_exptl_crystal_description prism
_exptl_crystal_F_000 2844
_exptl_crystal_size_max 0.2063
_exptl_crystal_size_mid 0.1636
_exptl_crystal_size_min 0.1548
_refine_diff_density_max 0.184
_refine_diff_density_min -0.280
_refine_diff_density_rms 0.030
_refine_ls_abs_structure_details 'Flack H D (1983), Acta Cryst. A39, 876-881'
_refine_ls_abs_structure_Flack 0.02(8)
_refine_ls_extinction_method none
_refine_ls_goodness_of_fit_ref 1.061
_refine_ls_hydrogen_treatment mixed
_refine_ls_matrix_type full
_refine_ls_number_parameters 639
_refine_ls_number_reflns 9787
_refine_ls_number_restraints 7
_refine_ls_restrained_S_all 1.063
_refine_ls_R_factor_all 0.0294
_refine_ls_R_factor_gt 0.0279
_refine_ls_shift/su_max 0.002
_refine_ls_shift/su_mean 0.001
_refine_ls_structure_factor_coef Fsqd
_refine_ls_weighting_details 'calc w=1/[\s^2^(Fo^2^)+(0.0575P)^2^+0.0000P] where P=(Fo^2^+2Fc^2^)/3'
_refine_ls_weighting_scheme calc
_refine_ls_wR_factor_gt 0.0764
_refine_ls_wR_factor_ref 0.0770
_reflns_number_gt 9276
_reflns_number_total 9787
_reflns_threshold_expression >2sigma(I)
_cod_data_source_file c1ce05234a.txt
_cod_data_source_block compound2
_cod_original_sg_symbol_H-M P61
_cod_database_code 7206022

loop_
_symmetry_equiv_pos_as_xyz
'x, y, z'
'-x, -y, z+1/2'
'-y, x-y, z+1/3'
'-x+y, -x, z+2/3'
'x-y, x, z+1/6'
'y, -x+y, z+5/6'

loop_
_atom_site_label
_atom_site_type_symbol
_atom_site_fract_x
_atom_site_fract_y
_atom_site_fract_z
_atom_site_U_iso_or_equiv
_atom_site_adp_type
_atom_site_occupancy
_atom_site_symmetry_multiplicity
_atom_site_calc_flag
_atom_site_refinement_flags
_atom_site_disorder_assembly
_atom_site_disorder_group
O11 O 0.48248(6) 0.08470(6) 0.77508(3) 0.02757(18) Uani 1 1 d . . .
C11 C 0.53919(8) 0.05230(8) 0.76623(4) 0.0245(2) Uani 1 1 d . . .
C12 C 0.54456(8) 0.02512(8) 0.71971(4) 0.0249(2) Uani 1 1 d . . .
C13 C 0.60083(8) -0.00838(8) 0.71129(4) 0.0255(2) Uani 1 1 d . . .
H13 H 0.6033 -0.0293 0.6803 0.031 Uiso 1 1 calc R . .
O14 O 0.90015(6) -0.06138(6) 0.74915(3) 0.02942(19) Uani 1 1 d D . .
H14 H 0.9095(14) -0.0445(15) 0.7782(4) 0.059(6) Uiso 1 1 d D . .
C14 C 0.65387(8) -0.01171(8) 0.74779(4) 0.0244(2) Uani 1 1 d . . .
C15 C 0.65062(8) 0.02077(8) 0.79299(4) 0.0248(2) Uani 1 1 d . . .
H15 H 0.6893 0.0224 0.8173 0.030 Uiso 1 1 calc R . .
C16 C 0.59222(8) 0.05058(8) 0.80306(4) 0.0242(2) Uani 1 1 d . . .
C17 C 0.58816(9) 0.08014(8) 0.85373(4) 0.0257(2) Uani 1 1 d . . .
H17A H 0.5449 0.1011 0.8550 0.031 Uiso 1 1 calc R . .
H17B H 0.5677 0.0292 0.8758 0.031 Uiso 1 1 calc R . .
O21 O 0.66701(6) 0.24743(6) 0.81183(3) 0.02790(19) Uani 1 1 d . . .
C21 C 0.71562(8) 0.23592(8) 0.84672(4) 0.0236(2) Uani 1 1 d . . .
C22 C 0.67794(8) 0.15367(8) 0.86967(4) 0.0245(2) Uani 1 1 d . . .
C23 C 0.72787(9) 0.13988(8) 0.90379(4) 0.0263(2) Uani 1 1 d . . .
H23 H 0.7029 0.0848 0.9200 0.032 Uiso 1 1 calc R . .
O24 O 1.01946(7) 0.12937(7) 0.98660(4) 0.0387(2) Uani 1 1 d D . .
H24 H 0.9864(13) 0.0746(7) 0.9922(8) 0.057(6) Uiso 1 1 d D . .
C24 C 0.81417(9) 0.20610(9) 0.91447(4) 0.0272(3) Uani 1 1 d . . .
C25 C 0.85156(9) 0.28610(9) 0.88916(4) 0.0260(2) Uani 1 1 d . . .
H25 H 0.9107 0.3307 0.8958 0.031 Uiso 1 1 calc R . .
C26 C 0.80374(8) 0.30139(8) 0.85460(4) 0.0238(2) Uani 1 1 d . . .
C27 C 0.84859(9) 0.37901(8) 0.82028(4) 0.0251(2) Uani 1 1 d . . .
H27A H 0.9094 0.4207 0.8314 0.030 Uiso 1 1 calc R . .
H27B H 0.8152 0.4111 0.8189 0.030 Uiso 1 1 calc R . .
O31 O 0.77160(6) 0.40842(6) 0.73511(3) 0.02573(18) Uani 1 1 d . . .
C31 C 0.81103(8) 0.35699(8) 0.73093(4) 0.0235(2) Uani 1 1 d . . .
C32 C 0.85140(8) 0.34354(8) 0.77093(4) 0.0233(2) Uani 1 1 d . . .
C33 C 0.89125(8) 0.29214(8) 0.76589(4) 0.0245(2) Uani 1 1 d . . .
H33 H 0.9201 0.2839 0.7925 0.029 Uiso 1 1 calc R . .
O34 O 1.00148(6) 0.05548(6) 0.67735(3) 0.02755(18) Uani 1 1 d D . .
H34 H 0.9656(10) 0.0191(10) 0.6973(5) 0.037(5) Uiso 1 1 d D . .
C34 C 0.88942(8) 0.25232(8) 0.72218(4) 0.0247(2) Uani 1 1 d . . .
C35 C 0.84502(8) 0.26307(8) 0.68373(4) 0.0250(2) Uani 1 1 d . . .
H35 H 0.8407 0.2334 0.6546 0.030 Uiso 1 1 calc R . .
C36 C 0.80691(8) 0.31616(8) 0.68704(4) 0.0236(2) Uani 1 1 d . . .
C37 C 0.76152(9) 0.32760(9) 0.64332(4) 0.0276(3) Uani 1 1 d . A .
H37A H 0.7327 0.3622 0.6520 0.033 Uiso 1 1 calc R . .
H37B H 0.8060 0.3605 0.6182 0.033 Uiso 1 1 calc R . .
O41 O 0.60428(6) 0.22235(6) 0.69250(3) 0.02872(19) Uani 1 1 d . . .
C41 C 0.61690(9) 0.18582(9) 0.65166(4) 0.0250(2) Uani 1 1 d . A .
C42 C 0.69297(9) 0.23782(9) 0.62447(4) 0.0263(3) Uani 1 1 d . . .
C43 C 0.70817(9) 0.20091(9) 0.58399(4) 0.0287(3) Uani 1 1 d . A .
H43 H 0.7591 0.2357 0.5649 0.034 Uiso 1 1 calc R . .
C44 C 0.64938(9) 0.11321(9) 0.57105(4) 0.0288(3) Uani 1 1 d . . .
O44 O 0.74117(10) -0.05150(9) 0.47701(4) 0.0506(3) Uani 1 1 d D . .
H44 H 0.7822(13) -0.0341(17) 0.4558(8) 0.079(8) Uiso 1 1 d D . .
C45 C 0.57664(9) 0.06178(9) 0.60051(4) 0.0279(3) Uani 1 1 d . A .
H45 H 0.5373 0.0017 0.5923 0.034 Uiso 1 1 calc R . .
C46 C 0.56067(8) 0.09653(9) 0.64140(4) 0.0252(2) Uani 1 1 d . . .
C47 C 0.49417(9) 0.03630(9) 0.67818(4) 0.0273(3) Uani 1 1 d . A .
H47A H 0.4535 -0.0220 0.6637 0.033 Uiso 1 1 calc R . .
H47B H 0.4587 0.0624 0.6898 0.033 Uiso 1 1 calc R . .
C111 C 0.39594(9) 0.01748(9) 0.78905(5) 0.0320(3) Uani 1 1 d . . .
H11A H 0.3979 -0.0048 0.8213 0.038 Uiso 1 1 calc R . .
H11B H 0.3732 -0.0327 0.7663 0.038 Uiso 1 1 calc R . .
C112 C 0.33606(10) 0.05668(11) 0.78934(6) 0.0373(3) Uani 1 1 d . . .
H11C H 0.3334 0.0776 0.7568 0.045 Uiso 1 1 calc R . .
H11D H 0.3606 0.1083 0.8111 0.045 Uiso 1 1 calc R . .
C113 C 0.24374(11) -0.01090(13) 0.80544(7) 0.0488(4) Uani 1 1 d . . .
H11E H 0.2230 -0.0655 0.7870 0.073 Uiso 1 1 calc R . .
H11F H 0.2038 0.0125 0.8003 0.073 Uiso 1 1 calc R . .
H11G H 0.2447 -0.0235 0.8395 0.073 Uiso 1 1 calc R . .
C141 C 0.70923(8) -0.05007(9) 0.74103(4) 0.0262(2) Uani 1 1 d . . .
C142 C 0.75367(9) -0.08475(9) 0.74033(4) 0.0271(3) Uani 1 1 d . . .
C143 C 0.80792(9) -0.12724(9) 0.74162(5) 0.0276(3) Uani 1 1 d . . .
H143 H 0.8027 -0.1559 0.7099 0.033 Uiso 1 1 calc R . .
C144 C 0.77710(10) -0.19833(9) 0.78005(5) 0.0344(3) Uani 1 1 d . . .
H14A H 0.8151 -0.2248 0.7798 0.052 Uiso 1 1 calc R . .
H14B H 0.7158 -0.2442 0.7737 0.052 Uiso 1 1 calc R . .
H14C H 0.7805 -0.1717 0.8114 0.052 Uiso 1 1 calc R . .
C211 C 0.63450(10) 0.30581(10) 0.82390(5) 0.0350(3) Uani 1 1 d . . .
H21A H 0.6148 0.3221 0.7944 0.042 Uiso 1 1 calc R . .
H21B H 0.6833 0.3607 0.8378 0.042 Uiso 1 1 calc R . .
C212 C 0.55895(11) 0.26572(11) 0.85869(6) 0.0434(3) Uani 1 1 d . . .
H21C H 0.5802 0.2566 0.8898 0.052 Uiso 1 1 calc R . .
H21D H 0.5128 0.2073 0.8467 0.052 Uiso 1 1 calc R . .
C213 C 0.51943(13) 0.32498(14) 0.86558(8) 0.0561(5) Uani 1 1 d . . .
H21E H 0.5659 0.3841 0.8754 0.084 Uiso 1 1 calc R . .
H21F H 0.4736 0.2999 0.8903 0.084 Uiso 1 1 calc R . .
H21G H 0.4932 0.3293 0.8355 0.084 Uiso 1 1 calc R . .
C241 C 0.86783(9) 0.19129(9) 0.94799(4) 0.0290(3) Uani 1 1 d . . .
C242 C 0.91605(10) 0.18122(9) 0.97423(5) 0.0309(3) Uani 1 1 d . . .
C243 C 0.98374(10) 0.18058(9) 1.00554(5) 0.0338(3) Uani 1 1 d . . .
H243 H 0.9573 0.1569 1.0376 0.041 Uiso 1 1 calc R . .
C244 C 1.06010(11) 0.27479(10) 1.01094(6) 0.0416(3) Uani 1 1 d . . .
H24A H 1.1038 0.2755 1.0332 0.062 Uiso 1 1 calc R . .
H24B H 1.0378 0.3125 1.0234 0.062 Uiso 1 1 calc R . .
H24C H 1.0879 0.2971 0.9798 0.062 Uiso 1 1 calc R . .
C311 C 0.83067(10) 0.49997(9) 0.72385(5) 0.0338(3) Uani 1 1 d . . .
H31A H 0.8607 0.5047 0.6931 0.041 Uiso 1 1 calc R . .
H31B H 0.8764 0.5275 0.7490 0.041 Uiso 1 1 calc R . .
C312 C 0.77834(11) 0.54742(10) 0.72051(6) 0.0423(4) Uani 1 1 d . . .
H31C H 0.7317 0.5178 0.6960 0.051 Uiso 1 1 calc R . .
H31D H 0.8183 0.6089 0.7097 0.051 Uiso 1 1 calc R . .
C313 C 0.73552(12) 0.55001(12) 0.76695(7) 0.0504(4) Uani 1 1 d . . .
H31E H 0.6926 0.4895 0.7768 0.076 Uiso 1 1 calc R . .
H31F H 0.7052 0.5840 0.7625 0.076 Uiso 1 1 calc R . .
H31G H 0.7810 0.5782 0.7916 0.076 Uiso 1 1 calc R . .
C341 C 0.93762(9) 0.20591(8) 0.71592(4) 0.0251(2) Uani 1 1 d . . .
C342 C 0.98381(9) 0.17430(8) 0.70886(4) 0.0258(3) Uani 1 1 d . . .
C343 C 1.04552(9) 0.14195(9) 0.69976(4) 0.0262(2) Uani 1 1 d . . .
H343 H 1.0721 0.1382 0.7307 0.031 Uiso 1 1 calc R . .
C344 C 1.11881(10) 0.20297(10) 0.66603(5) 0.0348(3) Uani 1 1 d . . .
H34A H 1.1602 0.1811 0.6616 0.052 Uiso 1 1 calc R . .
H34B H 1.1503 0.2627 0.6796 0.052 Uiso 1 1 calc R . .
H34C H 1.0932 0.2045 0.6351 0.052 Uiso 1 1 calc R . .
C411 C 0.53026(14) 0.23545(16) 0.69428(9) 0.0285(4) Uani 0.75 1 d P A 1
H41A H 0.5043 0.2212 0.7267 0.034 Uiso 0.75 1 calc PR A 1
H41B H 0.4846 0.1947 0.6715 0.034 Uiso 0.75 1 calc PR A 1
C412 C 0.55588(15) 0.32916(14) 0.68212(8) 0.0398(4) Uani 0.75 1 d P A 1
H41C H 0.5704 0.3395 0.6477 0.048 Uiso 0.75 1 calc PR A 1
H41D H 0.6096 0.3701 0.7004 0.048 Uiso 0.75 1 calc PR A 1
C413 C 0.4824(2) 0.3496(2) 0.69335(12) 0.0500(6) Uani 0.75 1 d P A 1
H41E H 0.4273 0.3053 0.6781 0.075 Uiso 0.75 1 calc PR A 1
H41F H 0.4989 0.4085 0.6812 0.075 Uiso 0.75 1 calc PR A 1
H41G H 0.4737 0.3480 0.7280 0.075 Uiso 0.75 1 calc PR A 1
C414 C 0.5514(9) 0.2668(9) 0.6797(4) 0.068(3) Uani 0.25 1 d P A 2
H41H H 0.5908 0.3222 0.6623 0.082 Uiso 0.25 1 calc PR A 2
H41I H 0.5036 0.2276 0.6575 0.082 Uiso 0.25 1 calc PR A 2
C415 C 0.5144(9) 0.2869(10) 0.7167(4) 0.090(4) Uani 0.25 1 d P A 2
H41J H 0.5631 0.3271 0.7381 0.108 Uiso 0.25 1 calc PR A 2
H41K H 0.4777 0.2315 0.7347 0.108 Uiso 0.25 1 calc PR A 2
C416 C 0.4598(8) 0.3271(8) 0.7082(4) 0.059(3) Uiso 0.25 1 d P A 2
H41L H 0.4428 0.3205 0.6744 0.089 Uiso 0.25 1 calc PR A 2
H41M H 0.4934 0.3901 0.7164 0.089 Uiso 0.25 1 calc PR A 2
H41N H 0.4065 0.2977 0.7281 0.089 Uiso 0.25 1 calc PR A 2
C441 C 0.66608(10) 0.07300(10) 0.53052(5) 0.0314(3) Uani 1 1 d . A .
C442 C 0.67977(10) 0.03628(10) 0.49832(5) 0.0332(3) Uani 1 1 d . . .
C443 C 0.69711(11) -0.00819(10) 0.45848(5) 0.0367(3) Uani 1 1 d . A .
H443 H 0.7368 0.0375 0.4349 0.044 Uiso 1 1 calc R . .
C444 C 0.61249(13) -0.07373(12) 0.43344(6) 0.0483(4) Uani 1 1 d . . .
H44A H 0.6266 -0.1003 0.4065 0.072 Uiso 1 1 calc R A .
H44B H 0.5820 -0.0431 0.4217 0.072 Uiso 1 1 calc R . .
H44C H 0.5740 -0.1202 0.4559 0.072 Uiso 1 1 calc R . .
O1 O 0.87625(10) -0.14174(8) 0.57162(5) 0.0591(3) Uani 1 1 d D . .
H11 H 0.9067(15) -0.1374(17) 0.5455(6) 0.071 Uiso 1 1 d D . .
H12 H 0.8802(17) -0.0889(10) 0.5724(9) 0.071 Uiso 1 1 d D . .

loop_
_atom_site_aniso_label
_atom_site_aniso_U_11
_atom_site_aniso_U_22
_atom_site_aniso_U_33
_atom_site_aniso_U_23
_atom_site_aniso_U_13
_atom_site_aniso_U_12
O11 0.0276(5) 0.0283(5) 0.0302(4) 0.0003(3) 0.0004(3) 0.0164(4)
C11 0.0255(6) 0.0225(6) 0.0268(5) 0.0009(4) 0.0007(5) 0.0129(5)
C12 0.0245(6) 0.0248(6) 0.0237(5) 0.0006(5) -0.0015(4) 0.0111(5)
C13 0.0275(6) 0.0273(6) 0.0219(5) -0.0007(4) -0.0003(5) 0.0139(5)
O14 0.0270(5) 0.0315(5) 0.0289(4) 0.0006(4) 0.0024(4) 0.0140(4)
C14 0.0250(6) 0.0239(6) 0.0242(5) 0.0023(5) 0.0006(4) 0.0121(5)
C15 0.0276(6) 0.0230(6) 0.0232(5) 0.0018(4) -0.0015(5) 0.0121(5)
C16 0.0262(6) 0.0206(6) 0.0226(5) 0.0012(4) 0.0010(4) 0.0092(5)
C17 0.0284(6) 0.0244(6) 0.0227(5) 0.0004(4) 0.0018(4) 0.0120(5)
O21 0.0324(5) 0.0291(5) 0.0236(4) 0.0011(3) -0.0041(4) 0.0164(4)
C21 0.0282(6) 0.0267(6) 0.0171(5) -0.0012(4) 0.0002(4) 0.0147(5)
C22 0.0295(6) 0.0258(6) 0.0184(5) -0.0021(4) 0.0020(4) 0.0139(5)
C23 0.0351(7) 0.0258(6) 0.0205(5) 0.0004(4) 0.0008(5) 0.0171(5)
O24 0.0348(5) 0.0298(5) 0.0525(6) 0.0033(4) -0.0032(4) 0.0169(5)
C24 0.0342(7) 0.0314(6) 0.0205(5) -0.0041(5) -0.0025(5) 0.0199(6)
C25 0.0290(6) 0.0287(6) 0.0216(5) -0.0044(5) -0.0004(5) 0.0156(5)
C26 0.0302(6) 0.0252(6) 0.0178(5) -0.0033(4) 0.0008(4) 0.0150(5)
C27 0.0284(6) 0.0229(6) 0.0221(5) -0.0023(4) -0.0001(4) 0.0113(5)
O31 0.0269(4) 0.0225(4) 0.0280(4) 0.0009(3) 0.0020(3) 0.0126(4)
C31 0.0225(6) 0.0227(6) 0.0245(5) 0.0015(4) 0.0038(4) 0.0107(5)
C32 0.0240(6) 0.0208(6) 0.0216(5) -0.0001(4) 0.0024(4) 0.0087(5)
C33 0.0245(6) 0.0241(6) 0.0232(5) 0.0021(4) 0.0009(4) 0.0108(5)
O34 0.0302(5) 0.0262(5) 0.0275(4) 0.0006(4) 0.0032(4) 0.0150(4)
C34 0.0246(6) 0.0234(6) 0.0244(5) 0.0018(4) 0.0040(4) 0.0108(5)
C35 0.0253(6) 0.0264(6) 0.0215(5) -0.0011(4) 0.0022(4) 0.0114(5)
C36 0.0228(5) 0.0238(6) 0.0213(5) 0.0014(4) 0.0022(4) 0.0094(5)
C37 0.0329(7) 0.0295(6) 0.0212(5) 0.0015(5) -0.0005(5) 0.0161(6)
O41 0.0304(5) 0.0342(5) 0.0236(4) -0.0049(3) -0.0006(3) 0.0176(4)
C41 0.0294(6) 0.0306(6) 0.0199(5) -0.0017(5) -0.0051(4) 0.0187(5)
C42 0.0303(7) 0.0310(6) 0.0210(5) 0.0003(5) -0.0038(5) 0.0180(6)
C43 0.0327(7) 0.0371(7) 0.0205(5) 0.0017(5) -0.0017(5) 0.0205(6)
C44 0.0379(7) 0.0374(7) 0.0207(5) -0.0024(5) -0.0053(5) 0.0260(6)
O44 0.0665(8) 0.0625(8) 0.0422(6) -0.0031(5) 0.0021(6) 0.0468(7)
C45 0.0344(7) 0.0304(6) 0.0238(5) -0.0032(5) -0.0078(5) 0.0197(6)
C46 0.0268(6) 0.0320(6) 0.0212(5) -0.0005(5) -0.0058(5) 0.0180(5)
C47 0.0265(6) 0.0305(6) 0.0245(5) -0.0008(5) -0.0041(5) 0.0140(5)
C111 0.0300(7) 0.0324(7) 0.0328(6) 0.0017(5) 0.0033(5) 0.0150(6)
C112 0.0336(7) 0.0417(8) 0.0406(7) -0.0030(6) 0.0005(6) 0.0218(7)
C113 0.0336(8) 0.0568(10) 0.0562(10) 0.0007(8) 0.0067(7) 0.0229(8)
C141 0.0267(6) 0.0282(6) 0.0218(5) 0.0020(4) 0.0009(5) 0.0123(5)
C142 0.0278(6) 0.0303(6) 0.0228(5) 0.0013(5) 0.0015(5) 0.0143(5)
C143 0.0269(6) 0.0281(6) 0.0286(6) -0.0011(5) -0.0002(5) 0.0144(5)
C144 0.0324(7) 0.0282(7) 0.0412(7) 0.0048(6) -0.0031(6) 0.0141(6)
C211 0.0356(7) 0.0324(7) 0.0407(7) 0.0020(6) -0.0039(6) 0.0198(6)
C212 0.0428(9) 0.0436(8) 0.0504(9) -0.0029(7) 0.0040(7) 0.0266(7)
C213 0.0488(10) 0.0589(11) 0.0732(12) -0.0207(9) -0.0091(9) 0.0364(9)
C241 0.0354(7) 0.0293(6) 0.0250(6) -0.0031(5) -0.0020(5) 0.0181(6)
C242 0.0359(7) 0.0287(6) 0.0287(6) -0.0004(5) -0.0026(5) 0.0165(6)
C243 0.0351(7) 0.0310(7) 0.0353(7) 0.0011(5) -0.0063(6) 0.0166(6)
C244 0.0402(8) 0.0336(8) 0.0486(8) -0.0045(6) -0.0103(6) 0.0166(7)
C311 0.0344(7) 0.0236(6) 0.0406(7) 0.0057(5) 0.0069(6) 0.0124(6)
C312 0.0462(9) 0.0280(7) 0.0533(9) 0.0063(6) -0.0049(7) 0.0189(7)
C313 0.0470(9) 0.0386(9) 0.0752(12) -0.0001(8) 0.0053(9) 0.0287(8)
C341 0.0289(6) 0.0256(6) 0.0196(5) 0.0010(4) 0.0025(4) 0.0126(5)
C342 0.0304(6) 0.0276(6) 0.0192(5) 0.0012(4) 0.0015(4) 0.0143(5)
C343 0.0281(6) 0.0282(6) 0.0239(5) -0.0014(5) 0.0001(5) 0.0154(5)
C344 0.0326(7) 0.0307(7) 0.0376(7) -0.0016(5) 0.0089(5) 0.0132(6)
C411 0.0261(9) 0.0299(11) 0.0323(11) -0.0035(9) 0.0002(8) 0.0160(9)
C412 0.0433(11) 0.0351(10) 0.0459(11) -0.0033(8) -0.0085(9) 0.0232(9)
C413 0.0628(18) 0.0537(16) 0.0538(16) -0.0117(14) -0.0133(15) 0.0443(16)
C414 0.091(8) 0.083(8) 0.067(6) 0.030(5) 0.025(5) 0.072(7)
C415 0.129(9) 0.136(10) 0.069(5) 0.042(6) 0.044(6) 0.114(9)
C441 0.0393(7) 0.0375(7) 0.0229(5) -0.0017(5) -0.0045(5) 0.0233(6)
C442 0.0396(8) 0.0372(7) 0.0263(6) -0.0022(5) -0.0026(5) 0.0218(6)
C443 0.0506(9) 0.0408(8) 0.0257(6) -0.0013(5) 0.0036(6) 0.0282(7)
C444 0.0650(11) 0.0461(9) 0.0313(7) -0.0102(7) -0.0069(7) 0.0259(8)
O1 0.0764(9) 0.0376(6) 0.0568(7) 0.0025(6) 0.0259(7) 0.0237(6)

loop_
_atom_type_symbol
_atom_type_description
_atom_type_scat_dispersion_real
_atom_type_scat_dispersion_imag
_atom_type_scat_source
C C 0.0181 0.0091 'International Tables Vol C Tables 4.2.6.8 and 6.1.1.4'
H H 0.0000 0.0000 'International Tables Vol C Tables 4.2.6.8 and 6.1.1.4'
O O 0.0492 0.0322 'International Tables Vol C Tables 4.2.6.8 and 6.1.1.4'

loop_
_exptl_crystal_face_index_h
_exptl_crystal_face_index_k
_exptl_crystal_face_index_l
_exptl_crystal_face_perp_dist
_exptl_crystal_face_indexfrac_h
_exptl_crystal_face_indexfrac_k
_exptl_crystal_face_indexfrac_l
_exptl_crystal_face_x
_exptl_crystal_face_y
_exptl_crystal_face_z
-1 1 0 0.0851 -0.9981 0.9984 -0.0007 0.0292 0.0135 0.0967
1 0 -1 0.0823 1.0054 -0.0056 -0.9951 -0.0704 -0.0899 -0.0201
1 -1 0 0.0851 0.9981 -0.9984 0.0007 -0.0292 -0.0135 -0.0967
-1 0 0 0.0811 -1.0048 0.0050 -0.0050 0.0918 0.0391 0.0207
0 -1 0 0.0813 -0.0067 -0.9934 -0.0043 0.0627 0.0256 -0.0760
0 1 0 0.0813 0.0067 0.9934 0.0043 -0.0627 -0.0256 0.0760
-1 1 1 0.0841 -0.9987 0.9990 0.9994 0.0077 0.0643 0.0961
1 -1 -1 0.0841 0.9987 -0.9990 -0.9994 -0.0077 -0.0643 -0.0961
1 -1 1 0.0783 0.9975 -0.9977 1.0008 -0.0506 0.0373 -0.0973
-1 1 -1 0.0783 -0.9975 0.9977 -1.0008 0.0506 -0.0373 0.0973
0 0 -1 0.0967 0.0006 -0.0007 -1.0001 0.0215 -0.0508 0.0006
0 -1 1 0.0581 -0.0073 -0.9927 0.9958 0.0412 0.0764 -0.0766
-1 2 2 0.0797 -0.9927 1.9931 2.0038 -0.0765 0.0894 0.1715
0 1 -2 0.0955 0.0079 0.9921 -1.9959 -0.0197 -0.1271 0.0772
0 -1 -2 0.0934 -0.0054 -0.9947 -2.0045 0.1057 -0.0759 -0.0748
1 0 2 0.0547 1.0035 -0.0036 2.0052 -0.1348 0.0624 -0.0218
-1 0 -1 0.0837 -1.0041 0.0043 -1.0051 0.1133 -0.0117 0.0213
1 -2 2 0.0678 0.9902 -1.9904 1.9966 -0.0094 0.1136 -0.1739
1 0 0 0.0811 1.0048 -0.0050 0.0050 -0.0918 -0.0391 -0.0207

loop_
_geom_angle_atom_site_label_1
_geom_angle_atom_site_label_2
_geom_angle_atom_site_label_3
_geom_angle
_geom_angle_site_symmetry_1
_geom_angle_site_symmetry_3
_geom_angle_publ_flag
C11 O11 C111 113.06(10) . . ?
O11 C11 C16 119.54(11) . . ?
O11 C11 C12 119.03(11) . . ?
C16 C11 C12 121.37(11) . . ?
C13 C12 C11 118.63(11) . . ?
C13 C12 C47 119.79(11) . . ?
C11 C12 C47 121.50(11) . . ?
C12 C13 C14 120.94(11) . . ?
C15 C14 C13 118.82(12) . . ?
C15 C14 C141 118.73(11) . . ?
C13 C14 C141 122.42(11) . . ?
C16 C15 C14 121.50(11) . . ?
C15 C16 C11 118.55(11) . . ?
C15 C16 C17 118.96(11) . . ?
C11 C16 C17 122.48(11) . . ?
C22 C17 C16 110.98(10) . . ?
C21 O21 C211 115.45(10) . . ?
O21 C21 C26 119.97(11) . . ?
O21 C21 C22 117.95(11) . . ?
C26 C21 C22 121.66(11) . . ?
C23 C22 C21 118.57(12) . . ?
C23 C22 C17 121.86(11) . . ?
C21 C22 C17 119.34(11) . . ?
C22 C23 C24 120.83(12) . . ?
C23 C24 C25 119.21(12) . . ?
C23 C24 C241 121.37(12) . . ?
C25 C24 C241 119.22(13) . . ?
C26 C25 C24 121.23(12) . . ?
C25 C26 C21 118.26(11) . . ?
C25 C26 C27 121.39(12) . . ?
C21 C26 C27 119.56(11) . . ?
C26 C27 C32 108.53(10) . . ?
C31 O31 C311 112.95(10) . . ?
O31 C31 C32 119.69(10) . . ?
O31 C31 C36 119.20(11) . . ?
C32 C31 C36 121.07(11) . . ?
C33 C32 C31 118.80(11) . . ?
C33 C32 C27 118.81(11) . . ?
C31 C32 C27 122.30(11) . . ?
C32 C33 C34 120.96(11) . . ?
C35 C34 C33 119.02(12) . . ?
C35 C34 C341 120.15(11) . . ?
C33 C34 C341 120.70(11) . . ?
C36 C35 C34 121.54(11) . . ?
C35 C36 C31 118.49(11) . . ?
C35 C36 C37 119.20(11) . . ?
C31 C36 C37 122.31(11) . . ?
C42 C37 C36 109.75(10) . . ?
C41 O41 C411 118.14(12) . . ?
C41 O41 C414 108.7(5) . . ?
C411 O41 C414 24.6(4) . . ?
O41 C41 C46 120.10(11) . . ?
O41 C41 C42 118.02(11) . . ?
C46 C41 C42 121.44(11) . . ?
C43 C42 C41 118.73(12) . . ?
C43 C42 C37 121.85(12) . . ?
C41 C42 C37 118.94(11) . . ?
C42 C43 C44 120.77(12) . . ?
C43 C44 C45 118.89(11) . . ?
C43 C44 C441 121.42(13) . . ?
C45 C44 C441 119.48(13) . . ?
C46 C45 C44 121.48(12) . . ?
C45 C46 C41 118.39(12) . . ?
C45 C46 C47 120.64(12) . . ?
C41 C46 C47 120.16(11) . . ?
C46 C47 C12 108.42(10) . . ?
O11 C111 C112 108.48(11) . . ?
C111 C112 C113 110.93(13) . . ?
C142 C141 C14 173.11(13) . . ?
C141 C142 C143 177.65(12) . . ?
O14 C143 C142 110.12(11) . . ?
O14 C143 C144 110.04(11) . . ?
C142 C143 C144 112.03(11) . . ?
O21 C211 C212 112.92(12) . . ?
C211 C212 C213 110.97(15) . . ?
C242 C241 C24 176.57(15) . . ?
C241 C242 C243 172.81(15) . . ?
O24 C243 C242 112.76(12) . . ?
O24 C243 C244 107.08(12) . . ?
C242 C243 C244 108.86(12) . . ?
O31 C311 C312 109.17(11) . . ?
C311 C312 C313 113.96(14) . . ?
C342 C341 C34 173.96(13) . . ?
C341 C342 C343 175.98(13) . . ?
O34 C343 C342 111.51(10) . . ?
O34 C343 C344 106.46(10) . . ?
C342 C343 C344 111.21(11) . . ?
O41 C411 C412 111.56(18) . . ?
C411 C412 C413 112.3(2) . . ?
C415 C414 O41 116.4(8) . . ?
C414 C415 C416 120.8(9) . . ?
C442 C441 C44 176.66(15) . . ?
C441 C442 C443 179.51(19) . . ?
O44 C443 C442 108.20(12) . . ?
O44 C443 C444 110.53(13) . . ?
C442 C443 C444 111.64(14) . . ?

loop_
_geom_bond_atom_site_label_1
_geom_bond_atom_site_label_2
_geom_bond_distance
_geom_bond_site_symmetry_2
_geom_bond_publ_flag
O11 C11 1.3855(15) . ?
O11 C111 1.4277(16) . ?
C11 C16 1.3960(18) . ?
C11 C12 1.4052(17) . ?
C12 C13 1.3912(18) . ?
C12 C47 1.5281(17) . ?
C13 C14 1.3994(17) . ?
O14 C143 1.4511(16) . ?
C14 C15 1.3996(17) . ?
C14 C141 1.4367(18) . ?
C15 C16 1.3851(18) . ?
C16 C17 1.5235(16) . ?
C17 C22 1.5133(18) . ?
O21 C21 1.3728(15) . ?
O21 C211 1.4323(17) . ?
C21 C26 1.4006(18) . ?
C21 C22 1.4007(18) . ?
C22 C23 1.3926(18) . ?
C23 C24 1.3972(19) . ?
O24 C243 1.4233(18) . ?
C24 C25 1.4020(19) . ?
C24 C241 1.4375(18) . ?
C25 C26 1.3881(17) . ?
C26 C27 1.5200(17) . ?
C27 C32 1.5250(16) . ?
O31 C31 1.3821(15) . ?
O31 C311 1.4378(16) . ?
C31 C32 1.4040(17) . ?
C31 C36 1.4042(16) . ?
C32 C33 1.3898(18) . ?
C33 C34 1.4000(17) . ?
O34 C343 1.4497(16) . ?
C34 C35 1.3927(18) . ?
C34 C341 1.4407(18) . ?
C35 C36 1.3875(18) . ?
C36 C37 1.5244(17) . ?
C37 C42 1.5133(19) . ?
O41 C41 1.3794(15) . ?
O41 C411 1.421(2) . ?
O41 C414 1.516(10) . ?
C41 C46 1.3943(19) . ?
C41 C42 1.4002(19) . ?
C42 C43 1.3931(18) . ?
C43 C44 1.399(2) . ?
C44 C45 1.399(2) . ?
C44 C441 1.4386(18) . ?
O44 C443 1.419(2) . ?
C45 C46 1.3876(18) . ?
C46 C47 1.5140(18) . ?
C111 C112 1.508(2) . ?
C112 C113 1.513(2) . ?
C141 C142 1.1989(19) . ?
C142 C143 1.4659(18) . ?
C143 C144 1.5230(19) . ?
C211 C212 1.501(2) . ?
C212 C213 1.515(2) . ?
C241 C242 1.195(2) . ?
C242 C243 1.4754(19) . ?
C243 C244 1.520(2) . ?
C311 C312 1.512(2) . ?
C312 C313 1.512(3) . ?
C341 C342 1.1990(19) . ?
C342 C343 1.4667(18) . ?
C343 C344 1.5164(19) . ?
C411 C412 1.503(3) . ?
C412 C413 1.526(4) . ?
C414 C415 1.355(14) . ?
C415 C416 1.457(15) . ?
C441 C442 1.197(2) . ?
C442 C443 1.4740(19) . ?
C443 C444 1.514(2) . ?
